data_2230085
loop_
_publ_author_name
'South, Michael S.'
'Obiako, Adirika J.'
'Sykora, Richard E.'
'Forbes, David C.'

_publ_section_title
;
 2,6-Dichloro-1-[(1<i>E</i>)-2-(phenylsulfonyl)ethenyl]benzene
;
_journal_coeditor_code NG5134
_journal_issue 5
_journal_name_full 'Acta Crystallographica Section E'
_journal_page_first o1055
_journal_paper_doi 10.1107/S1600536811011901
_journal_volume 67
_journal_year 2011
_chemical_formula_iupac 'C14 H10 Cl2 O2 S'
_chemical_formula_moiety 'C14 H10 Cl2 O2 S'
_chemical_formula_sum 'C14 H10 Cl2 O2 S'
_chemical_formula_weight 313.18
_chemical_name_systematic
;
2,6-Dichloro-1-[(1<i>E</i>)-2-(phenylsulfonyl)ethenyl]benzene
;
_space_group_IT_number 2
_symmetry_cell_setting triclinic
_symmetry_space_group_name_Hall '-P 1'
_symmetry_space_group_name_H-M 'P -1'
_atom_sites_solution_hydrogens geom
_atom_sites_solution_primary direct
_atom_sites_solution_secondary difmap
_audit_creation_method SHELXL-97
_cell_angle_alpha 78.639(5)
_cell_angle_beta 84.976(7)
_cell_angle_gamma 77.497(6)
_cell_formula_units_Z 2
_cell_length_a 7.5924(6)
_cell_length_b 8.3060(4)
_cell_length_c 11.3360(9)
_cell_measurement_reflns_used 2060
_cell_measurement_temperature 290(2)
_cell_measurement_theta_max 25.2947
_cell_measurement_theta_min 3.2282
_cell_volume 683.49(9)
_computing_cell_refinement
;
<i>CrysAlis Pro</i> (Oxford Diffraction, 2010)
;
_computing_data_collection
;
<i>CrysAlis Pro</i> (Oxford Diffraction, 2010)
;
_computing_data_reduction
;
<i>CrysAlis Pro</i> (Oxford Diffraction, 2010)
;
_computing_molecular_graphics '<i>OLEX2</i> (Dolomanov <i>et al.</i>, 2009)'
_computing_publication_material '<i>publCIF</i> (Westrip, 2010)'
_computing_structure_refinement 'SHELXL96 (Sheldrick, 2008)'
_computing_structure_solution 'SHELXS96 (Sheldrick, 2008)'
_diffrn_ambient_temperature 290(2)
_diffrn_detector_area_resol_mean 16.0514
_diffrn_measured_fraction_theta_full 0.998
_diffrn_measured_fraction_theta_max 0.998
_diffrn_measurement_device_type 'Oxford Xcalibur E'
_diffrn_measurement_method '\w scans'
_diffrn_radiation_monochromator graphite
_diffrn_radiation_source 'fine-focus sealed tube'
_diffrn_radiation_type MoK\a
_diffrn_radiation_wavelength 0.71073
_diffrn_reflns_av_R_equivalents 0.0174
_diffrn_reflns_av_sigmaI/netI 0.0388
_diffrn_reflns_limit_h_max 9
_diffrn_reflns_limit_h_min -9
_diffrn_reflns_limit_k_max 10
_diffrn_reflns_limit_k_min -6
_diffrn_reflns_limit_l_max 13
_diffrn_reflns_limit_l_min -13
_diffrn_reflns_number 4291
_diffrn_reflns_theta_full 25.35
_diffrn_reflns_theta_max 25.35
_diffrn_reflns_theta_min 3.23
_exptl_absorpt_coefficient_mu 0.620
_exptl_absorpt_correction_T_max 0.961
_exptl_absorpt_correction_T_min 0.810
_exptl_absorpt_correction_type analytical
_exptl_absorpt_process_details
;
(<i>CrysAlis Pro</i>; Oxford Diffraction, 2010)
;
_exptl_crystal_colour colorless
_exptl_crystal_density_diffrn 1.522
_exptl_crystal_density_method 'not measured'
_exptl_crystal_description plate
_exptl_crystal_F_000 320
_exptl_crystal_size_max 0.52
_exptl_crystal_size_mid 0.34
_exptl_crystal_size_min 0.06
_refine_diff_density_max 0.198
_refine_diff_density_min -0.215
_refine_ls_extinction_coef 0.025(2)
_refine_ls_extinction_expression Fc^*^=kFc[1+0.001xFc^2^\l^3^/sin(2\q)]^-1/4^
_refine_ls_extinction_method SHELXL
_refine_ls_goodness_of_fit_ref 0.945
_refine_ls_hydrogen_treatment constr
_refine_ls_matrix_type full
_refine_ls_number_parameters 173
_refine_ls_number_reflns 2491
_refine_ls_number_restraints 0
_refine_ls_restrained_S_all 0.945
_refine_ls_R_factor_all 0.0539
_refine_ls_R_factor_gt 0.0326
_refine_ls_shift/su_max 0.000
_refine_ls_shift/su_mean 0.000
_refine_ls_structure_factor_coef Fsqd
_refine_ls_weighting_details 'calc w=1/[\s^2^(Fo^2^)+(0.0394P)^2^+0.0000P] where P=(Fo^2^+2Fc^2^)/3'
_refine_ls_weighting_scheme calc
_refine_ls_wR_factor_gt 0.0725
_refine_ls_wR_factor_ref 0.0776
_reflns_number_gt 1741
_reflns_number_total 2491
_reflns_threshold_expression >2\s(I)
_cod_data_source_file ng5134.cif
_cod_data_source_block I
_cod_original_cell_volume 683.49(8)
_cod_database_code 2230085
_cod_database_fobs_code 2230085

loop_
_symmetry_equiv_pos_as_xyz
'x, y, z'
'-x, -y, -z'

loop_
_atom_site_type_symbol
_atom_site_label
_atom_site_fract_x
_atom_site_fract_y
_atom_site_fract_z
_atom_site_U_iso_or_equiv
_atom_site_adp_type
_atom_site_calc_flag
_atom_site_refinement_flags
_atom_site_occupancy
_atom_site_disorder_assembly
_atom_site_disorder_group
S S1 0.09983(8) 0.38328(6) 0.16893(5) 0.04924(19) Uani d . 1 . .
Cl Cl1 0.28536(9) 0.37676(7) 0.55021(6) 0.0761(2) Uani d . 1 . .
Cl Cl2 0.22076(8) -0.20158(6) 0.41978(5) 0.0586(2) Uani d . 1 . .
O O1 0.2065(2) 0.25879(17) 0.10588(14) 0.0635(5) Uani d . 1 . .
O O2 -0.0899(2) 0.43654(18) 0.14956(15) 0.0668(5) Uani d . 1 . .
C C1 0.1250(3) 0.3114(2) 0.32340(19) 0.0453(5) Uani d . 1 . .
H H1 0.0678 0.3793 0.3774 0.054 Uiso calc R 1 . .
C C2 0.2236(3) 0.1626(2) 0.36487(19) 0.0429(5) Uani d . 1 . .
H H2 0.2819 0.1011 0.3073 0.051 Uiso calc R 1 . .
C C3 0.2521(2) 0.0828(2) 0.49086(18) 0.0386(5) Uani d . 1 . .
C C4 0.2567(3) -0.0897(2) 0.52656(19) 0.0418(5) Uani d . 1 . .
C C5 0.2828(3) -0.1734(3) 0.6421(2) 0.0534(6) Uani d . 1 . .
H H5 0.2842 -0.2878 0.6616 0.064 Uiso calc R 1 . .
C C6 0.3067(3) -0.0875(3) 0.7290(2) 0.0628(7) Uani d . 1 . .
H H6 0.3230 -0.1430 0.8082 0.075 Uiso calc R 1 . .
C C7 0.3066(3) 0.0818(3) 0.6987(2) 0.0601(7) Uani d . 1 . .
H H7 0.3249 0.1400 0.7572 0.072 Uiso calc R 1 . .
C C8 0.2794(3) 0.1645(2) 0.5823(2) 0.0489(6) Uani d . 1 . .
C C9 0.1980(3) 0.5626(2) 0.14040(18) 0.0420(5) Uani d . 1 . .
C C10 0.0892(3) 0.7191(2) 0.1258(2) 0.0552(6) Uani d . 1 . .
H H10 -0.0358 0.7315 0.1295 0.066 Uiso calc R 1 . .
C C11 0.1671(4) 0.8583(3) 0.1055(2) 0.0666(7) Uani d . 1 . .
H H11 0.0944 0.9651 0.0967 0.080 Uiso calc R 1 . .
C C12 0.3499(4) 0.8396(3) 0.0984(2) 0.0646(7) Uani d . 1 . .
H H12 0.4015 0.9338 0.0847 0.077 Uiso calc R 1 . .
C C13 0.4585(3) 0.6833(3) 0.1112(2) 0.0684(7) Uani d . 1 . .
H H13 0.5834 0.6716 0.1048 0.082 Uiso calc R 1 . .
C C14 0.3827(3) 0.5431(3) 0.1335(2) 0.0574(6) Uani d . 1 . .
H H14 0.4558 0.4364 0.1438 0.069 Uiso calc R 1 . .

loop_
_atom_site_aniso_label
_atom_site_aniso_U_11
_atom_site_aniso_U_22
_atom_site_aniso_U_33
_atom_site_aniso_U_12
_atom_site_aniso_U_13
_atom_site_aniso_U_23
S1 0.0624(4) 0.0385(3) 0.0468(4) -0.0171(3) -0.0074(3) 0.0017(2)
Cl1 0.0899(5) 0.0429(3) 0.1012(6) -0.0076(3) -0.0297(4) -0.0227(3)
Cl2 0.0746(4) 0.0417(3) 0.0626(4) -0.0171(3) -0.0078(3) -0.0088(3)
O1 0.1015(13) 0.0397(8) 0.0520(10) -0.0200(8) 0.0019(9) -0.0110(7)
O2 0.0585(10) 0.0693(10) 0.0709(12) -0.0269(8) -0.0199(9) 0.0141(8)
C1 0.0487(13) 0.0397(11) 0.0445(14) -0.0069(10) 0.0002(10) -0.0040(10)
C2 0.0411(12) 0.0379(11) 0.0488(14) -0.0107(9) 0.0018(10) -0.0047(10)
C3 0.0321(11) 0.0369(10) 0.0441(13) -0.0055(8) -0.0011(9) -0.0031(9)
C4 0.0359(12) 0.0397(11) 0.0488(14) -0.0095(9) -0.0015(10) -0.0042(10)
C5 0.0530(14) 0.0442(12) 0.0578(16) -0.0106(10) -0.0052(11) 0.0051(11)
C6 0.0648(17) 0.0724(17) 0.0435(16) -0.0043(13) -0.0111(12) 0.0009(12)
C7 0.0566(16) 0.0715(16) 0.0539(17) -0.0025(13) -0.0132(12) -0.0226(13)
C8 0.0426(13) 0.0448(12) 0.0593(16) -0.0020(10) -0.0073(11) -0.0147(11)
C9 0.0524(14) 0.0362(11) 0.0372(13) -0.0095(10) -0.0051(10) -0.0043(9)
C10 0.0523(14) 0.0432(12) 0.0685(17) -0.0047(11) -0.0138(12) -0.0070(11)
C11 0.091(2) 0.0358(12) 0.0729(19) -0.0110(13) -0.0263(16) -0.0023(11)
C12 0.096(2) 0.0589(16) 0.0488(16) -0.0414(15) -0.0048(14) -0.0056(12)
C13 0.0584(16) 0.0802(18) 0.079(2) -0.0298(14) 0.0101(14) -0.0331(15)
C14 0.0552(15) 0.0480(12) 0.0706(18) -0.0073(11) -0.0029(12) -0.0187(12)

loop_
_atom_type_symbol
_atom_type_description
_atom_type_scat_dispersion_real
_atom_type_scat_dispersion_imag
_atom_type_scat_source
C C 0.0033 0.0016 'International Tables Vol C Tables 4.2.6.8 and 6.1.1.4'
H H 0.0000 0.0000 'International Tables Vol C Tables 4.2.6.8 and 6.1.1.4'
O O 0.0106 0.0060 'International Tables Vol C Tables 4.2.6.8 and 6.1.1.4'
S S 0.1246 0.1234 'International Tables Vol C Tables 4.2.6.8 and 6.1.1.4'
Cl Cl 0.1484 0.1585 'International Tables Vol C Tables 4.2.6.8 and 6.1.1.4'

loop_
_geom_angle_atom_site_label_1
_geom_angle_atom_site_label_2
_geom_angle_atom_site_label_3
_geom_angle_site_symmetry_1
_geom_angle_site_symmetry_3
_geom_angle
_geom_angle_publ_flag
O2 S1 O1 . . 119.35(10) ?
O2 S1 C1 . . 107.76(10) ?
O1 S1 C1 . . 108.27(9) ?
O2 S1 C9 . . 108.45(9) ?
O1 S1 C9 . . 108.92(9) ?
C1 S1 C9 . . 102.84(9) ?
C2 C1 S1 . . 121.25(17) ?
C2 C1 H1 . . 119.4 ?
S1 C1 H1 . . 119.4 ?
C1 C2 C3 . . 127.63(19) ?
C1 C2 H2 . . 116.2 ?
C3 C2 H2 . . 116.2 ?
C8 C3 C4 . . 115.12(19) ?
C8 C3 C2 . . 125.15(17) ?
C4 C3 C2 . . 119.72(17) ?
C5 C4 C3 . . 123.29(18) ?
C5 C4 Cl2 . . 118.16(15) ?
C3 C4 Cl2 . . 118.52(16) ?
C4 C5 C6 . . 119.5(2) ?
C4 C5 H5 . . 120.3 ?
C6 C5 H5 . . 120.3 ?
C5 C6 C7 . . 119.8(2) ?
C5 C6 H6 . . 120.1 ?
C7 C6 H6 . . 120.1 ?
C8 C7 C6 . . 120.1(2) ?
C8 C7 H7 . . 119.9 ?
C6 C7 H7 . . 119.9 ?
C7 C8 C3 . . 122.2(2) ?
C7 C8 Cl1 . . 117.54(16) ?
C3 C8 Cl1 . . 120.25(17) ?
C10 C9 C14 . . 120.77(19) ?
C10 C9 S1 . . 119.66(16) ?
C14 C9 S1 . . 119.57(15) ?
C9 C10 C11 . . 119.2(2) ?
C9 C10 H10 . . 120.4 ?
C11 C10 H10 . . 120.4 ?
C12 C11 C10 . . 120.2(2) ?
C12 C11 H11 . . 119.9 ?
C10 C11 H11 . . 119.9 ?
C11 C12 C13 . . 120.5(2) ?
C11 C12 H12 . . 119.7 ?
C13 C12 H12 . . 119.7 ?
C12 C13 C14 . . 120.0(2) ?
C12 C13 H13 . . 120.0 ?
C14 C13 H13 . . 120.0 ?
C9 C14 C13 . . 119.3(2) ?
C9 C14 H14 . . 120.3 ?
C13 C14 H14 . . 120.3 ?

loop_
_geom_bond_atom_site_label_1
_geom_bond_atom_site_label_2
_geom_bond_site_symmetry_2
_geom_bond_distance
_geom_bond_publ_flag
S1 O2 . 1.4353(16) ?
S1 O1 . 1.4364(15) ?
S1 C1 . 1.748(2) ?
S1 C9 . 1.7683(19) ?
Cl1 C8 . 1.738(2) ?
Cl2 C4 . 1.736(2) ?
C1 C2 . 1.320(3) ?
C1 H1 . 0.9300 ?
C2 C3 . 1.464(3) ?
C2 H2 . 0.9300 ?
C3 C8 . 1.398(3) ?
C3 C4 . 1.404(3) ?
C4 C5 . 1.365(3) ?
C5 C6 . 1.371(3) ?
C5 H5 . 0.9300 ?
C6 C7 . 1.380(3) ?
C6 H6 . 0.9300 ?
C7 C8 . 1.373(3) ?
C7 H7 . 0.9300 ?
C9 C10 . 1.369(3) ?
C9 C14 . 1.373(3) ?
C10 C11 . 1.381(3) ?
C10 H10 . 0.9300 ?
C11 C12 . 1.360(3) ?
C11 H11 . 0.9300 ?
C12 C13 . 1.367(3) ?
C12 H12 . 0.9300 ?
C13 C14 . 1.378(3) ?
C13 H13 . 0.9300 ?
C14 H14 . 0.9300 ?

loop_
_geom_torsion_atom_site_label_1
_geom_torsion_atom_site_label_2
_geom_torsion_atom_site_label_3
_geom_torsion_atom_site_label_4
_geom_torsion_site_symmetry_1
_geom_torsion_site_symmetry_2
_geom_torsion_site_symmetry_3
_geom_torsion_site_symmetry_4
_geom_torsion
_geom_torsion_publ_flag
O2 S1 C1 C2 . . . . 128.08(17) ?
O1 S1 C1 C2 . . . . -2.3(2) ?
C9 S1 C1 C2 . . . . -117.47(18) ?
S1 C1 C2 C3 . . . . -177.57(14) ?
C1 C2 C3 C8 . . . . -40.8(3) ?
C1 C2 C3 C4 . . . . 140.4(2) ?
C8 C3 C4 C5 . . . . 1.1(3) ?
C2 C3 C4 C5 . . . . 179.93(18) ?
C8 C3 C4 Cl2 . . . . 179.04(14) ?
C2 C3 C4 Cl2 . . . . -2.1(3) ?
C3 C4 C5 C6 . . . . -0.3(3) ?
Cl2 C4 C5 C6 . . . . -178.28(17) ?
C4 C5 C6 C7 . . . . -0.8(3) ?
C5 C6 C7 C8 . . . . 1.1(4) ?
C6 C7 C8 C3 . . . . -0.3(3) ?
C6 C7 C8 Cl1 . . . . -178.79(18) ?
C4 C3 C8 C7 . . . . -0.8(3) ?
C2 C3 C8 C7 . . . . -179.5(2) ?
C4 C3 C8 Cl1 . . . . 177.68(14) ?
C2 C3 C8 Cl1 . . . . -1.1(3) ?
O2 S1 C9 C10 . . . . 10.8(2) ?
O1 S1 C9 C10 . . . . 142.12(18) ?
C1 S1 C9 C10 . . . . -103.16(19) ?
O2 S1 C9 C14 . . . . -169.41(17) ?
O1 S1 C9 C14 . . . . -38.06(19) ?
C1 S1 C9 C14 . . . . 76.65(18) ?
C14 C9 C10 C11 . . . . -0.9(3) ?
S1 C9 C10 C11 . . . . 178.95(17) ?
C9 C10 C11 C12 . . . . 1.0(3) ?
C10 C11 C12 C13 . . . . 0.0(4) ?
C11 C12 C13 C14 . . . . -1.1(4) ?
C10 C9 C14 C13 . . . . -0.2(3) ?
S1 C9 C14 C13 . . . . 179.95(18) ?
C12 C13 C14 C9 . . . . 1.2(4) ?

loop_
_cod_related_entry_id
_cod_related_entry_database
_cod_related_entry_code
1 ChemSpider 30656655
